data_1529385
loop_
_publ_author_name
'A.D. Vasiliev'
'A.M. Astakhov'
'M.S. Molokeev'
'L.A. Kruglyakova'
'A.M. Sirotinin'
'R.S. Stepanov'

_publ_section_title
;
 Crystal and molecular structure of the nitramino derivatives of tetrazole
 and 1,2,4-triazole. III. 5-nitraminotetrazole lithium salt monohydrate
;
_journal_issue 2
_journal_name_full 'Journal of Structural Chemistry'
_journal_page_first 360
_journal_page_last 364
_journal_paper_doi 10.1023/B:JORY.0000048894.84780.cd
_journal_volume 45
_journal_year 2004
_chemical_formula_sum 'C H3 Li N6 O3'
_chemical_formula_weight 154.03
_space_group_crystal_system monoclinic
_space_group_IT_number 14
_space_group_name_Hall '-P 2ybc'
_space_group_name_H-M_alt 'P 1 21/c 1'
_symmetry_space_group_name_Hall '-P 2ybc'
_symmetry_space_group_name_H-M 'P 1 21/c 1'
_atom_sites_solution_hydrogens difmap
_audit_creation_method SHELXL-2014/7
_cell_angle_alpha 90
_cell_angle_beta 106.629(6)
_cell_angle_gamma 90
_cell_formula_units_Z 4
_cell_length_a 8.3789(5)
_cell_length_b 10.1872(6)
_cell_length_c 6.6709(5)
_cell_measurement_temperature 293(2)
_cell_volume 545.60(6)
_computing_structure_refinement 'SHELXL-2014/7 (Sheldrick, 2014)'
_diffrn_ambient_temperature 293(2)
_diffrn_measured_fraction_theta_full 1.000
_diffrn_measured_fraction_theta_max 0.976
_diffrn_radiation_wavelength 1.54056
_diffrn_reflns_av_R_equivalents 0.0090
_diffrn_reflns_av_unetI/netI 0.0155
_diffrn_reflns_laue_measured_fraction_full 1.000
_diffrn_reflns_laue_measured_fraction_max 0.976
_diffrn_reflns_limit_h_max 9
_diffrn_reflns_limit_h_min -10
_diffrn_reflns_limit_k_max 6
_diffrn_reflns_limit_k_min -12
_diffrn_reflns_limit_l_max 8
_diffrn_reflns_limit_l_min 0
_diffrn_reflns_number 1104
_diffrn_reflns_point_group_measured_fraction_full 1.000
_diffrn_reflns_point_group_measured_fraction_max 0.976
_diffrn_reflns_theta_full 25.000
_diffrn_reflns_theta_max 69.969
_diffrn_reflns_theta_min 5.506
_exptl_absorpt_coefficient_mu 1.501
_exptl_crystal_density_diffrn 1.875
_exptl_crystal_F_000 312
_refine_diff_density_max 0.283
_refine_diff_density_min -0.227
_refine_diff_density_rms 0.054
_refine_ls_extinction_coef 0.0150(13)
_refine_ls_extinction_expression Fc^*^=kFc[1+0.001xFc^2^\l^3^/sin(2\q)]^-1/4^
_refine_ls_extinction_method 'SHELXL-2014/7 (Sheldrick 2014'
_refine_ls_goodness_of_fit_ref 1.038
_refine_ls_hydrogen_treatment refall
_refine_ls_matrix_type full
_refine_ls_number_parameters 113
_refine_ls_number_reflns 1010
_refine_ls_number_restraints 0
_refine_ls_restrained_S_all 1.038
_refine_ls_R_factor_all 0.0324
_refine_ls_R_factor_gt 0.0296
_refine_ls_shift/su_max 0.025
_refine_ls_shift/su_mean 0.003
_refine_ls_structure_factor_coef Fsqd
_refine_ls_weighting_details 'w=1/[\s^2^(Fo^2^)+(0.0476P)^2^+0.2383P] where P=(Fo^2^+2Fc^2^)/3'
_refine_ls_weighting_scheme calc
_refine_ls_wR_factor_gt 0.0796
_refine_ls_wR_factor_ref 0.0814
_reflns_Friedel_coverage 0.000
_reflns_friedel_fraction_full .
_reflns_friedel_fraction_max .
_reflns_number_gt 926
_reflns_number_total 1010
_reflns_threshold_expression 'I > 2\s(I)'
_cod_data_source_file CH3LiN6O3.cif
_cod_data_source_block a
_cod_database_code 1529385
_shelx_shelxl_version_number 2014/7
_shelx_space_group_comment
;
The symmetry employed for this shelxl refinement is uniquely defined
by the following loop, which should always be used as a source of
symmetry information in preference to the above space-group names.
They are only intended as comments.
;

loop_
_space_group_symop_operation_xyz
'x, y, z'
'-x, y+1/2, -z+1/2'
'-x, -y, -z'
'x, -y-1/2, z-1/2'

loop_
_atom_site_label
_atom_site_type_symbol
_atom_site_fract_x
_atom_site_fract_y
_atom_site_fract_z
_atom_site_U_iso_or_equiv
_atom_site_adp_type
_atom_site_occupancy
_atom_site_site_symmetry_order
_atom_site_calc_flag
_atom_site_refinement_flags_posn
_atom_site_refinement_flags_adp
_atom_site_refinement_flags_occupancy
_atom_site_disorder_assembly
_atom_site_disorder_group
O1 O 0.02731(12) 0.51861(10) 0.23099(17) 0.0247(3) Uani 1 1 d . . . . .
O2 O 0.22566(13) 0.37831(10) 0.24394(19) 0.0304(3) Uani 1 1 d . . . . .
N1 N 0.51867(15) 0.45459(13) 0.2538(2) 0.0203(3) Uani 1 1 d . . . . .
HN H 0.492(2) 0.379(2) 0.260(3) 0.033(5) Uiso 1 1 d . . . . .
C C 0.43284(17) 0.56781(13) 0.2356(2) 0.0187(3) Uani 1 1 d . . . . .
N2 N 0.67732(15) 0.48234(12) 0.2604(2) 0.0234(3) Uani 1 1 d . . . . .
N3 N 0.53658(15) 0.66559(12) 0.2306(2) 0.0222(3) Uani 1 1 d . . . . .
N4 N 0.68561(15) 0.60861(12) 0.2458(2) 0.0228(3) Uani 1 1 d . . . . .
N5 N 0.27048(14) 0.59490(11) 0.2251(2) 0.0221(3) Uani 1 1 d . . . . .
N6 N 0.17458(14) 0.49437(11) 0.23354(18) 0.0191(3) Uani 1 1 d . . . . .
Li Li 0.0874(3) 0.2915(3) 0.7396(4) 0.0282(6) Uani 1 1 d . . . . .
OW O -0.03441(13) 0.28580(11) 0.43380(17) 0.0240(3) Uani 1 1 d . . . . .
HW1 H -0.124(3) 0.238(2) 0.407(3) 0.044(6) Uiso 1 1 d . . . . .
HW2 H -0.064(3) 0.360(3) 0.391(4) 0.056(7) Uiso 1 1 d . . . . .

loop_
_atom_site_aniso_label
_atom_site_aniso_U_11
_atom_site_aniso_U_22
_atom_site_aniso_U_33
_atom_site_aniso_U_23
_atom_site_aniso_U_13
_atom_site_aniso_U_12
O1 0.0168(5) 0.0227(6) 0.0370(6) 0.0008(4) 0.0116(4) 0.0014(4)
O2 0.0243(5) 0.0149(5) 0.0552(8) 0.0005(5) 0.0166(5) 0.0021(4)
N1 0.0166(6) 0.0164(6) 0.0289(7) 0.0006(5) 0.0083(5) -0.0003(4)
C 0.0196(7) 0.0177(7) 0.0184(7) -0.0004(5) 0.0050(5) 0.0000(5)
N2 0.0164(6) 0.0230(7) 0.0309(7) 0.0010(5) 0.0068(5) -0.0002(5)
N3 0.0186(6) 0.0189(6) 0.0297(7) 0.0002(5) 0.0079(5) -0.0001(5)
N4 0.0180(6) 0.0204(6) 0.0300(7) 0.0000(5) 0.0070(5) -0.0012(5)
N5 0.0179(6) 0.0161(6) 0.0328(7) 0.0016(5) 0.0079(5) 0.0002(4)
N6 0.0170(6) 0.0180(6) 0.0229(6) -0.0006(4) 0.0063(5) 0.0004(4)
Li 0.0241(12) 0.0296(13) 0.0326(14) 0.0014(10) 0.0109(10) -0.0025(10)
OW 0.0249(6) 0.0181(5) 0.0289(6) -0.0013(4) 0.0077(4) -0.0017(4)

loop_
_atom_type_symbol
_atom_type_description
_atom_type_scat_dispersion_real
_atom_type_scat_dispersion_imag
_atom_type_scat_source
C C 0.0181 0.0091 'International Tables Vol C Tables 4.2.6.8 and 6.1.1.4'
O O 0.0492 0.0322 'International Tables Vol C Tables 4.2.6.8 and 6.1.1.4'
Li Li 0.0008 0.0003 'International Tables Vol C Tables 4.2.6.8 and 6.1.1.4'
N N 0.0311 0.0180 'International Tables Vol C Tables 4.2.6.8 and 6.1.1.4'
H H 0.0000 0.0000 'International Tables Vol C Tables 4.2.6.8 and 6.1.1.4'

loop_
_geom_angle_atom_site_label_1
_geom_angle_atom_site_label_2
_geom_angle_atom_site_label_3
_geom_angle
_geom_angle_site_symmetry_1
_geom_angle_site_symmetry_3
N6 O1 Li 128.84(11) . 3_566
N6 O2 Li 127.22(11) . 4_565
C N1 N2 108.65(12) . .
C N1 HN 132.2(14) . .
N2 N1 HN 119.1(14) . .
N3 C N1 107.94(12) . .
N3 C N5 119.66(12) . .
N1 C N5 132.39(13) . .
N4 N2 N1 106.26(11) . .
C N3 N4 105.82(12) . .
N2 N4 N3 111.33(11) . .
N2 N4 Li 122.48(12) . 3_666
N3 N4 Li 126.12(12) . 3_666
N6 N5 C 116.84(11) . .
O2 N6 O1 120.40(11) . .
O2 N6 N5 122.35(11) . .
O1 N6 N5 117.24(11) . .
OW Li OW 115.92(13) . 4_566
OW Li O2 96.28(12) . 4_566
OW Li O2 92.78(12) 4_566 4_566
OW Li N4 104.34(12) . 3_666
OW Li N4 139.67(14) 4_566 3_666
O2 Li N4 84.85(10) 4_566 3_666
OW Li O1 90.46(11) . 3_566
OW Li O1 88.39(11) 4_566 3_566
O2 Li O1 171.84(14) 4_566 3_566
N4 Li O1 89.03(11) 3_666 3_566
OW Li Li 146.98(10) . 4_566
OW Li Li 31.14(8) 4_566 4_566
O2 Li Li 86.37(12) 4_566 4_566
N4 Li Li 108.68(8) 3_666 4_566
O1 Li Li 90.49(10) 3_566 4_566
OW Li Li 31.49(7) . 4_565
OW Li Li 131.65(14) 4_566 4_565
O2 Li Li 69.76(11) 4_566 4_565
N4 Li Li 85.07(8) 3_666 4_565
O1 Li Li 115.14(11) 3_566 4_565
Li Li Li 151.55(17) 4_566 4_565
Li OW Li 117.37(13) . 4_565
Li OW HW1 112.6(14) . .
Li OW HW1 102.3(14) 4_565 .
Li OW HW2 110.2(18) . .
Li OW HW2 106.8(17) 4_565 .
HW1 OW HW2 107(2) . .

loop_
_geom_bond_atom_site_label_1
_geom_bond_atom_site_label_2
_geom_bond_distance
_geom_bond_site_symmetry_2
O1 N6 1.2538(15) .
O1 Li 2.194(3) 3_566
O2 N6 1.2525(16) .
O2 Li 2.078(3) 4_565
N1 C 1.3462(18) .
N1 N2 1.3473(17) .
N1 HN 0.81(2) .
C N3 1.3289(18) .
C N5 1.3701(18) .
N2 N4 1.2934(18) .
N3 N4 1.3542(17) .
N4 Li 2.135(3) 3_666
N5 N6 1.3129(17) .
Li OW 2.004(3) .
Li OW 2.024(3) 4_566
Li O2 2.078(3) 4_566
Li N4 2.135(3) 3_666
Li O1 2.194(3) 3_566
Li Li 3.4410(13) 4_566
Li Li 3.4410(13) 4_565
OW Li 2.024(3) 4_565
OW HW1 0.87(2) .
OW HW2 0.82(3) .

_cod_database_fobs_code 1529385
